data_7719763
loop_
_publ_author_name
'Zhang, Juan'
'Jin, Bo'
'Peng, Rufang'

_publ_section_title
;
 Encapsulation of transition metals in lead-based MOF pores to facilitate
 efficient thermal decomposition of ammonium perchlorate.
;
_journal_issue 44
_journal_name_full 'Dalton transactions (Cambridge, England : 2003)'
_journal_page_first 16582
_journal_page_last 16592
_journal_paper_doi 10.1039/d5dt02030a
_journal_volume 54
_journal_year 2025
_chemical_formula_sum 'C9 H9 Ni0.5 O9 Pb'
_chemical_formula_weight 497.710
_space_group_IT_number 2
_space_group_name_Hall '-P 1'
_space_group_name_H-M_alt 'P -1'
_symmetry_cell_setting triclinic
_symmetry_Int_Tables_number 2
_symmetry_space_group_name_Hall '-P 1'
_symmetry_space_group_name_H-M 'P -1'
_audit_creation_date 2023-08-20
_audit_creation_method
;
Olex2 1.5-ac5-024
(compiled 2022.04.12 svn.rca3783a0 for Rigaku Oxford
Diffraction, GUI svn.r6498)

;
_audit_update_record
;
2023-08-31 deposited with the CCDC.	2025-10-10 downloaded from the CCDC.
;
_cell_angle_alpha 64.067(2)
_cell_angle_beta 74.123(2)
_cell_angle_gamma 72.151(1)
_cell_formula_units_Z 2
_cell_length_a 7.0464(3)
_cell_length_b 9.6645(5)
_cell_length_c 9.7575(5)
_cell_volume 561.21(5)
_refine_ls_R_factor_all 0.024
_cod_data_source_file d5dt02030a2.cif
_cod_data_source_block 1_CCDC1
_cod_depositor_comments 'Adding full bibliography for 7719761--7719765.cif.'
_cod_original_cell_volume 561.2(1)
_cod_original_sg_symbol_Hall -P_1
_cod_original_formula_sum 'C9 H9 Ni0.50 O9 Pb'
_cod_database_code 7719763

loop_
_symmetry_equiv_pos_site_id
_symmetry_equiv_pos_as_xyz
1 x,y,z
2 -x,-y,-z

loop_
_atom_site_aniso_label
_atom_site_aniso_U_11
_atom_site_aniso_U_22
_atom_site_aniso_U_33
_atom_site_aniso_U_12
_atom_site_aniso_U_13
_atom_site_aniso_U_23
Pb1 0.00938(13) 0.00812(13) 0.01104(14) -0.00162(9) -0.00038(8) -0.00308(9)
O1 0.0066(18) 0.014(2) 0.011(2) -0.0027(15) 0.0019(14) -0.0036(17)
O2 0.022(2) 0.012(2) 0.011(2) -0.0027(18) 0.0058(16) -0.0018(17)
O4 0.016(2) 0.013(2) 0.017(2) -0.0049(17) 0.0043(16) -0.0064(18)
O5 0.028(2) 0.017(2) 0.012(2) -0.0003(19) 0.0043(17) -0.0065(19)
O7 0.019(2) 0.0082(19) 0.010(2) -0.0017(16) -0.0004(15) 0.0014(17)
O9 0.020(2) 0.010(2) 0.012(2) -0.0021(17) 0.0032(16) -0.0039(17)
C1 0.011(3) 0.010(3) 0.013(3) -0.001(2) -0.001(2) -0.007(2)
C2 0.011(3) 0.012(3) 0.010(3) 0.000(2) -0.001(2) -0.007(2)
C3 0.012(3) 0.008(3) 0.011(3) 0.002(2) -0.005(2) -0.001(2)
C4 0.012(3) 0.013(3) 0.008(3) -0.008(2) 0.000(2) -0.001(2)
C5 0.006(3) 0.009(3) 0.018(3) -0.003(2) 0.000(2) -0.004(2)
C6 0.012(3) 0.009(3) 0.013(3) -0.003(2) -0.005(2) -0.004(2)
C7 0.014(3) 0.011(3) 0.009(3) 0.000(2) -0.006(2) -0.003(2)
C8 0.008(3) 0.013(3) 0.008(3) -0.005(2) 0.002(2) -0.005(2)
C9 0.011(3) 0.011(3) 0.010(3) -0.004(2) -0.001(2) -0.004(2)
Ni1 0.0112(5) 0.0085(5) 0.0104(5) -0.0006(4) 0.0008(4) -0.0034(4)
O3 0.012(2) 0.014(2) 0.018(2) -0.0017(17) 0.0000(16) 0.0003(19)
O6 0.030(2) 0.013(2) 0.014(2) 0.0020(19) -0.0019(18) -0.0056(19)
O8 0.019(2) 0.014(2) 0.015(2) -0.0026(17) -0.0003(16) -0.0061(18)

loop_
_atom_site_label
_atom_site_type_symbol
_atom_site_fract_x
_atom_site_fract_y
_atom_site_fract_z
_atom_site_occupancy
_atom_site_symmetry_multiplicity
_atom_site_Wyckoff_symbol
_atom_site_attached_hydrogens
_atom_site_calc_flag
_atom_site_thermal_displace_type
_atom_site_U_iso_or_equiv
Pb1 Pb -0.0297(0) 0.3587(0) 0.9039(0) 1.000 2 i ? d Uani 0.01009(9)
O1 O 0.2131(5) 0.4189(4) 0.9819(4) 1.000 2 i ? d Uani 0.0117(8)
O2 O 0.9812(6) -0.1133(5) 0.8549(5) 1.000 2 i ? d Uani 0.0180(9)
O4 O 0.3754(6) 0.6148(5) 0.8642(5) 1.000 2 i ? d Uani 0.0159(9)
O5 O 0.9606(6) 0.3548(5) 0.3536(5) 1.000 2 i ? d Uani 0.0215(9)
O7 O 0.7774(6) -0.0954(4) 1.0646(4) 1.000 2 i ? d Uani 0.0148(8)
O9 O 0.8167(6) 0.5885(5) 0.3639(5) 1.000 2 i ? d Uani 0.0159(9)
C1 C 0.8415(8) 0.2042(6) 0.6780(6) 1.000 2 i ? d Uani 0.0106(11)
H1 H 0.9490 0.1436 0.6308 1.000 2 i ? calc Uiso 0.01300
C2 C 0.8568(8) 0.4399(7) 0.4260(6) 1.000 2 i ? d Uani 0.0111(11)
C3 C 0.3639(8) 0.4804(7) 0.8901(7) 1.000 2 i ? d Uani 0.0117(11)
C4 C 0.5953(8) 0.2211(7) 0.9008(6) 1.000 2 i ? d Uani 0.0111(11)
H4 H 0.5321 0.1718 1.0038 1.000 2 i ? calc Uiso 0.01300
C5 C 0.8426(8) -0.0352(6) 0.9215(7) 1.000 2 i ? d Uani 0.0118(12)
C6 C 0.7692(8) 0.3644(6) 0.5922(7) 1.000 2 i ? d Uani 0.0105(11)
C7 C 0.6162(8) 0.4537(7) 0.6649(6) 1.000 2 i ? d Uani 0.0116(11)
H7 H 0.5724 0.5638 0.6105 1.000 2 i ? calc Uiso 0.01400
C8 C 0.5287(8) 0.3809(7) 0.8168(6) 1.000 2 i ? d Uani 0.0093(11)
C9 C 0.7573(8) 0.1342(7) 0.8307(6) 1.000 2 i ? d Uani 0.0101(11)
Ni1 Ni 0.5000 1.0000 0.5000 1.000 1 f ? d Uani 0.0111(2)
O3 O 0.6261(6) 0.8181(5) 0.6815(5) 1.000 2 i ? d Uani 0.0182(9)
H3A H 0.5527 0.7471 0.7259 1.000 2 i ? d Uiso 0.02700
H3B H 0.7425 0.7695 0.6465 1.000 2 i ? d Uiso 0.02700
O6 O 0.5979(7) 0.8723(5) 0.3630(5) 1.000 2 i ? d Uani 0.0205(9)
H6A H 0.6792 0.7800 0.3887 1.000 2 i ? d Uiso 0.03100
H6B H 0.6305 0.9161 0.2632 1.000 2 i ? d Uiso 0.03100
O8 O 0.7673(6) 1.0785(5) 0.4195(5) 1.000 2 i ? d Uani 0.0167(9)
H8A H 0.7448 1.1721 0.4197 1.000 2 i ? d Uiso 0.02500
H8B H 0.8061 1.0921 0.3226 1.000 2 i ? d Uiso 0.02500

loop_
_atom_type_symbol
_atom_type_oxidation_number
_atom_type_radius_bond
Pb ? ?
O ? ?
C ? ?
H ? ?
Ni ? ?

loop_
_geom_angle_atom_site_label_1
_geom_angle_atom_site_label_2
_geom_angle_atom_site_label_3
_geom_angle_site_symmetry_1
_geom_angle_site_symmetry_2
_geom_angle_site_symmetry_3
_geom_angle
_geom_angle_publ_flag
O1 Pb1 O1 . . 2_567 71.14(13) no
O1 Pb1 O2 . . 2_657 82.28(13) no
O1 Pb1 O7 . . 2_657 85.04(13) no
O1 Pb1 O9 . . 2_666 89.96(12) no
O2 Pb1 O1 2_657 . 2_567 102.20(12) no
O2 Pb1 O7 2_657 . 2_657 51.23(12) no
O2 Pb1 O9 2_657 . 2_666 127.72(12) no
O7 Pb1 O1 2_657 . 2_567 147.30(12) no
O9 Pb1 O1 2_666 . 2_567 123.87(12) no
O9 Pb1 O7 2_666 . 2_657 76.68(12) no
Pb1 O1 Pb1 . . 2_567 108.86(13) no
C3 O1 Pb1 . . 2_567 99.0(3) no
C3 O1 Pb1 . . . 125.0(3) no
C5 O2 Pb1 . . 2_657 94.9(3) no
C5 O7 Pb1 . . 2_657 92.5(3) no
C2 O9 Pb1 . . 2_666 102.3(3) no
C6 C1 H1 . . . 119.80 no
C9 C1 H1 . . . 119.80 no
C9 C1 C6 . . . 120.4(5) no
O5 C2 O9 . . . 122.9(5) no
O5 C2 C6 . . . 119.4(5) no
O9 C2 C6 . . . 117.6(5) no
O1 C3 C8 . . . 117.6(5) no
O4 C3 O1 . . . 122.2(5) no
O4 C3 C8 . . . 120.2(5) no
C8 C4 H4 . . . 120.60 no
C8 C4 C9 . . . 118.9(5) no
C9 C4 H4 . . . 120.60 no
O2 C5 O7 . . . 121.3(5) no
O2 C5 C9 . . . 119.3(5) no
O7 C5 C9 . . . 119.3(5) no
C1 C6 C2 . . . 120.7(5) no
C7 C6 C1 . . . 119.2(5) no
C7 C6 C2 . . . 120.2(5) no
C6 C7 H7 . . . 120.10 no
C8 C7 C6 . . . 119.7(5) no
C8 C7 H7 . . . 120.10 no
C4 C8 C3 . . . 120.7(5) no
C7 C8 C3 . . . 118.1(5) no
C7 C8 C4 . . . 121.2(5) no
C1 C9 C4 . . . 120.4(5) no
C1 C9 C5 . . . 119.4(5) no
C4 C9 C5 . . . 120.2(5) no
O3 Ni1 O3 2_676 . . 180.00 no
O3 Ni1 O6 2_676 . . 87.11(17) no
O3 Ni1 O6 . . 2_676 87.11(17) no
O3 Ni1 O6 2_676 . 2_676 92.89(17) no
O3 Ni1 O6 . . . 92.89(17) no
O3 Ni1 O8 . . 2_676 90.72(16) no
O3 Ni1 O8 2_676 . 2_676 89.28(16) no
O3 Ni1 O8 . . . 89.28(16) no
O3 Ni1 O8 2_676 . . 90.72(16) no
O6 Ni1 O6 . . 2_676 180.00(15) no
O6 Ni1 O8 2_676 . 2_676 89.94(17) no
O6 Ni1 O8 2_676 . . 90.06(17) no
O6 Ni1 O8 . . 2_676 90.06(17) no
O6 Ni1 O8 . . . 89.94(17) no
O8 Ni1 O8 2_676 . . 180.00 no
Ni1 O3 H3A . . . 109.40 no
Ni1 O3 H3B . . . 109.40 no
H3A O3 H3B . . . 104.40 no
Ni1 O6 H6A . . . 123.30 no
Ni1 O6 H6B . . . 122.10 no
H6A O6 H6B . . . 104.50 no
Ni1 O8 H8A . . . 109.30 no
Ni1 O8 H8B . . . 109.30 no
H8A O8 H8B . . . 104.50 no

loop_
_geom_bond_atom_site_label_1
_geom_bond_atom_site_label_2
_geom_bond_site_symmetry_1
_geom_bond_site_symmetry_2
_geom_bond_distance
_geom_bond_publ_flag
Pb1 O1 . . 2.357(4) no
Pb1 O1 . 2_567 2.671(4) no
Pb1 O2 . 2_657 2.518(4) no
Pb1 O7 . 2_657 2.564(4) no
Pb1 O9 . 2_666 2.549(4) no
O1 C3 . . 1.298(7) no
O2 C5 . . 1.255(7) no
O4 C3 . . 1.234(7) no
O5 C2 . . 1.252(7) no
O7 C5 . . 1.266(7) no
O9 C2 . . 1.262(7) no
C1 H1 . . 0.9500 no
C1 C6 . . 1.405(8) no
C1 C9 . . 1.382(8) no
C2 C6 . . 1.496(8) no
C3 C8 . . 1.499(7) no
C4 H4 . . 0.9500 no
C4 C8 . . 1.391(8) no
C4 C9 . . 1.401(7) no
C5 C9 . . 1.498(8) no
C6 C7 . . 1.399(7) no
C7 H7 . . 0.9500 no
C7 C8 . . 1.388(8) no
Ni1 O3 . 2_676 2.049(4) no
Ni1 O3 . . 2.049(4) no
Ni1 O6 . . 2.050(4) no
Ni1 O6 . 2_676 2.050(4) no
Ni1 O8 . 2_676 2.070(4) no
Ni1 O8 . . 2.070(4) no
O3 H3A . . 0.8724 no
O3 H3B . . 0.8723 no
O6 H6A . . 0.8700 no
O6 H6B . . 0.8700 no
O8 H8A . . 0.8701 no
O8 H8B . . 0.8704 no

loop_
_geom_torsion_atom_site_label_1
_geom_torsion_atom_site_label_2
_geom_torsion_atom_site_label_3
_geom_torsion_atom_site_label_4
_geom_torsion_site_symmetry_1
_geom_torsion_site_symmetry_2
_geom_torsion_site_symmetry_3
_geom_torsion_site_symmetry_4
_geom_torsion
_geom_torsion_publ_flag
Pb1 O1 C3 O4 . . . . 112.6(5) no
Pb1 O1 C3 O4 2_567 . . . -8.0(6) no
Pb1 O1 C3 C8 2_567 . . . 170.9(4) no
Pb1 O1 C3 C8 . . . . -68.4(6) no
Pb1 O2 C5 O7 2_657 . . . -1.7(5) no
Pb1 O2 C5 C9 2_657 . . . 176.4(4) no
Pb1 O7 C5 O2 2_657 . . . 1.7(5) no
Pb1 O7 C5 C9 2_657 . . . -176.4(4) no
Pb1 O9 C2 O5 2_666 . . . -6.7(6) no
Pb1 O9 C2 C6 2_666 . . . 175.3(4) no
O1 C3 C8 C4 . . . . -40.0(7) no
O1 C3 C8 C7 . . . . 141.8(5) no
O2 C5 C9 C1 . . . . -4.3(8) no
O2 C5 C9 C4 . . . . 176.6(5) no
O4 C3 C8 C4 . . . . 139.0(6) no
O4 C3 C8 C7 . . . . -39.2(7) no
O5 C2 C6 C1 . . . . 16.2(8) no
O5 C2 C6 C7 . . . . -165.0(5) no
O7 C5 C9 C1 . . . . 173.8(5) no
O7 C5 C9 C4 . . . . -5.3(7) no
O9 C2 C6 C1 . . . . -165.7(5) no
O9 C2 C6 C7 . . . . 13.1(7) no
C1 C6 C7 C8 . . . . -4.5(8) no
C2 C6 C7 C8 . . . . 176.7(5) no
C6 C1 C9 C4 . . . . 1.6(8) no
C6 C1 C9 C5 . . . . -177.6(5) no
C6 C7 C8 C3 . . . . -179.4(5) no
C6 C7 C8 C4 . . . . 2.4(8) no
C8 C4 C9 C1 . . . . -3.6(8) no
C8 C4 C9 C5 . . . . 175.5(5) no
C9 C1 C6 C2 . . . . -178.7(5) no
C9 C1 C6 C7 . . . . 2.5(8) no
C9 C4 C8 C3 . . . . -176.5(5) no
C9 C4 C8 C7 . . . . 1.6(8) no
